data_7105002
loop_
_publ_author_name
'Carpanese, Cristina'
'Ferlay, Sylvie'
'Kyritsakas, Nathalie'
'Henry, Marc'
'Hosseini, Mir Wais'

_publ_section_title
;
 Molecular tectonics: design of 2-D networks by simultaneous use of
 charge-assisted hydrogen and coordination bonds.
;
_journal_issue 44
_journal_name_full 'Chemical communications (Cambridge, England)'
_journal_page_first 6786
_journal_page_last 6788
_journal_paper_doi 10.1039/b908496g
_journal_year 2009
_chemical_formula_moiety 'C28 H12 Ag N4 O8, 2(C10 H20 N4), As F6, 2(C H4 O)'
_chemical_formula_sum 'C50 H60 Ag As F6 N12 O10'
_chemical_formula_weight 1285.89
_chemical_name_systematic
;
?
;
_space_group_IT_number 12
_symmetry_cell_setting monoclinic
_symmetry_space_group_name_Hall '-C 2y'
_symmetry_space_group_name_H-M 'C 1 2/m 1'
_atom_sites_solution_hydrogens geom
_atom_sites_solution_primary direct
_atom_sites_solution_secondary difmap
_audit_creation_method SHELXL-97
_cell_angle_alpha 90.00
_cell_angle_beta 98.638(5)
_cell_angle_gamma 90.00
_cell_formula_units_Z 2
_cell_length_a 21.538(2)
_cell_length_b 23.019(2)
_cell_length_c 5.3934(5)
_cell_measurement_reflns_used 1592
_cell_measurement_temperature 173(2)
_cell_measurement_theta_max 27.40
_cell_measurement_theta_min 2.61
_cell_volume 2643.7(4)
_computing_cell_refinement 'Bruker SMART'
_computing_data_collection 'Bruker SMART'
_computing_data_reduction 'Bruker SAINT'
_computing_molecular_graphics 'Bruker SHELXTL'
_computing_publication_material 'Bruker SHELXTL'
_computing_structure_refinement 'SHELXL-97 (Sheldrick, 1997)'
_computing_structure_solution 'SHELXS-97 (Sheldrick, 1990)'
_diffrn_ambient_temperature 173(2)
_diffrn_measured_fraction_theta_full 0.990
_diffrn_measured_fraction_theta_max 0.990
_diffrn_measurement_device_type 'CCD area detector'
_diffrn_measurement_method 'phi and omega scans'
_diffrn_radiation_monochromator graphite
_diffrn_radiation_source 'fine-focus sealed tube'
_diffrn_radiation_type MoK\a
_diffrn_radiation_wavelength 0.71073
_diffrn_reflns_av_R_equivalents 0.0767
_diffrn_reflns_av_sigmaI/netI 0.1070
_diffrn_reflns_limit_h_max 25
_diffrn_reflns_limit_h_min -27
_diffrn_reflns_limit_k_max 29
_diffrn_reflns_limit_k_min -28
_diffrn_reflns_limit_l_max 6
_diffrn_reflns_limit_l_min -6
_diffrn_reflns_number 10656
_diffrn_reflns_theta_full 27.56
_diffrn_reflns_theta_max 27.56
_diffrn_reflns_theta_min 2.61
_exptl_absorpt_coefficient_mu 1.094
_exptl_absorpt_correction_T_max 0.9473
_exptl_absorpt_correction_T_min 0.9273
_exptl_absorpt_correction_type multi-scan
_exptl_absorpt_process_details sadabs
_exptl_crystal_colour colorless
_exptl_crystal_density_diffrn 1.615
_exptl_crystal_density_meas ?
_exptl_crystal_density_method 'not measured'
_exptl_crystal_description prism
_exptl_crystal_F_000 1316
_exptl_crystal_size_max 0.07
_exptl_crystal_size_mid 0.05
_exptl_crystal_size_min 0.05
_refine_diff_density_max 1.809
_refine_diff_density_min -1.839
_refine_diff_density_rms 0.120
_refine_ls_extinction_method none
_refine_ls_goodness_of_fit_ref 1.042
_refine_ls_hydrogen_treatment constr
_refine_ls_matrix_type full
_refine_ls_number_parameters 197
_refine_ls_number_reflns 3089
_refine_ls_number_restraints 0
_refine_ls_restrained_S_all 1.042
_refine_ls_R_factor_all 0.1335
_refine_ls_R_factor_gt 0.0854
_refine_ls_shift/su_max 0.000
_refine_ls_shift/su_mean 0.000
_refine_ls_structure_factor_coef Fsqd
_refine_ls_weighting_details 'calc w=1/[\s^2^(Fo^2^)+(0.1044P)^2^+4.3077P] where P=(Fo^2^+2Fc^2^)/3'
_refine_ls_weighting_scheme calc
_refine_ls_wR_factor_gt 0.1778
_refine_ls_wR_factor_ref 0.2019
_reflns_number_gt 2084
_reflns_number_total 3089
_reflns_threshold_expression >2sigma(I)
_cod_data_source_file b908496g.txt
_cod_data_source_block e1574b
_cod_depositor_comments
;
The following automatic conversions were performed:
'_symmetry_cell_setting' value 'Monoclinic' changed to 'monoclinic'
according to '/home/saulius/struct/CIF-dictionaries/cif_core.dic'
dictionary named 'cif_core.dic' version 2.4.1 from 2010-06-29.

Automatic conversion script
Id: cif_fix_enum 1527 2010-12-29 10:47:43Z saulius 

The following automatic conversions were performed:

'_exptl_crystal_density_meas' value 'none' was changed to '?' - the
value is perceived as not measured.

Automatic conversion script
Id: cif_fix_values 3008 2015-01-20 13:52:24Z robertas 
;
_cod_original_sg_symbol_H-M C2/m
_cod_database_code 7105002

loop_
_symmetry_equiv_pos_as_xyz
'x, y, z'
'-x, y, -z'
'x+1/2, y+1/2, z'
'-x+1/2, y+1/2, -z'
'-x, -y, -z'
'x, -y, z'
'-x+1/2, -y+1/2, -z'
'x+1/2, -y+1/2, z'

loop_
_atom_site_label
_atom_site_type_symbol
_atom_site_fract_x
_atom_site_fract_y
_atom_site_fract_z
_atom_site_U_iso_or_equiv
_atom_site_adp_type
_atom_site_occupancy
_atom_site_symmetry_multiplicity
_atom_site_calc_flag
_atom_site_refinement_flags
_atom_site_disorder_assembly
_atom_site_disorder_group
C1 C 0.6888(3) 0.1908(3) 0.4309(11) 0.0460(17) Uani 1 1 d . . .
N1 N 0.6477(3) 0.1905(3) 0.2244(10) 0.0504(15) Uani 1 1 d . . .
H1 H 0.6373 0.2237 0.1483 0.060 Uiso 1 1 calc R . .
C2 C 0.6189(4) 0.1374(4) 0.1175(14) 0.066(2) Uani 1 1 d . . .
H2A H 0.6089 0.1413 -0.0670 0.080 Uiso 1 1 calc R . .
H2B H 0.5793 0.1301 0.1845 0.080 Uiso 1 1 calc R . .
C3 C 0.6637(4) 0.0866(4) 0.1825(17) 0.078(3) Uani 1 1 d . . .
H3A H 0.6423 0.0497 0.1278 0.094 Uiso 1 1 calc R . .
H3B H 0.7006 0.0909 0.0946 0.094 Uiso 1 1 calc R . .
C4 C 0.6848(4) 0.0855(4) 0.4644(17) 0.082(3) Uani 1 1 d . . .
H4A H 0.6495 0.0730 0.5500 0.098 Uiso 1 1 calc R . .
H4B H 0.7194 0.0572 0.5051 0.098 Uiso 1 1 calc R . .
N2 N 0.7060(3) 0.1428(3) 0.5527(11) 0.0594(17) Uani 1 1 d . . .
H2 H 0.7317 0.1454 0.6954 0.071 Uiso 1 1 calc R . .
C5 C 0.7169(3) 0.2466(3) 0.5275(11) 0.0470(17) Uani 1 1 d . . .
H5A H 0.7170 0.2485 0.7110 0.056 Uiso 1 1 calc R . .
H5B H 0.6908 0.2791 0.4495 0.056 Uiso 1 1 calc R . .
Ag1 Ag 0.0000 0.0000 0.0000 0.0278(3) Uani 1 4 d S . .
N3 N 0.05661(19) 0.0587(2) 0.3148(7) 0.0291(11) Uani 1 1 d . . .
C6 C 0.0548(3) 0.1161(3) 0.3182(10) 0.0389(15) Uani 1 1 d . . .
H6 H 0.0312 0.1355 0.1796 0.047 Uiso 1 1 calc R . .
C7 C 0.0854(3) 0.1494(3) 0.5117(11) 0.0422(15) Uani 1 1 d . . .
H7 H 0.0817 0.1905 0.5051 0.051 Uiso 1 1 calc R . .
C8 C 0.1209(3) 0.1234(3) 0.7135(10) 0.0387(15) Uani 1 1 d . . .
C9 C 0.1244(2) 0.0619(3) 0.7165(9) 0.0342(14) Uani 1 1 d . . .
C10 C 0.0901(2) 0.0315(2) 0.5141(8) 0.0269(12) Uani 1 1 d . . .
C11 C 0.1589(3) 0.0289(3) 0.9176(9) 0.0423(17) Uani 1 1 d . . .
H11 H 0.1823 0.0490 1.0547 0.051 Uiso 1 1 calc R . .
C12 C 0.1553(4) 0.1619(4) 0.9196(12) 0.056(2) Uani 1 1 d . . .
O1 O 0.2085(2) 0.1477(3) 1.0155(10) 0.0805(19) Uani 1 1 d . . .
O2 O 0.1257(3) 0.2064(2) 0.9674(9) 0.0631(15) Uani 1 1 d . . .
As1 As 0.5000 0.0000 0.5000 0.0993(9) Uani 1 4 d S . .
F1 F 0.5458(4) 0.0000 0.2762(16) 0.159(5) Uani 1 2 d S . .
F2 F 0.4370(5) 0.0000 0.3023(19) 0.233(9) Uani 1 2 d S . .
F3 F 0.5000 0.0716(8) 0.5000 0.233(9) Uani 1 2 d S . .
O3 O 0.9959(7) 0.2556(6) 0.151(3) 0.136(8) Uani 0.50 1 d P . .
C16 C 0.9762(11) 0.2925(12) 0.346(5) 0.141(13) Uani 0.50 1 d P . .

loop_
_atom_site_aniso_label
_atom_site_aniso_U_11
_atom_site_aniso_U_22
_atom_site_aniso_U_33
_atom_site_aniso_U_23
_atom_site_aniso_U_13
_atom_site_aniso_U_12
C1 0.035(4) 0.067(5) 0.037(3) 0.017(3) 0.009(3) 0.015(3)
N1 0.046(3) 0.058(4) 0.044(3) 0.019(3) -0.003(2) 0.011(3)
C2 0.064(5) 0.071(6) 0.059(4) 0.017(4) -0.010(4) 0.012(4)
C3 0.083(6) 0.061(6) 0.086(6) 0.012(5) -0.004(5) 0.007(5)
C4 0.076(6) 0.071(6) 0.090(6) 0.038(5) -0.011(5) 0.008(5)
N2 0.046(3) 0.075(5) 0.054(3) 0.026(3) -0.004(3) 0.012(3)
C5 0.040(4) 0.067(5) 0.036(3) 0.008(3) 0.010(3) 0.015(3)
Ag1 0.0272(5) 0.0355(6) 0.0190(4) 0.000 -0.0018(3) 0.000
N3 0.025(2) 0.041(3) 0.019(2) 0.0016(19) -0.0036(17) -0.008(2)
C6 0.041(4) 0.048(4) 0.026(3) 0.005(3) 0.000(2) -0.010(3)
C7 0.044(4) 0.045(4) 0.038(3) -0.004(3) 0.009(3) -0.017(3)
C8 0.031(3) 0.062(4) 0.025(3) -0.013(3) 0.009(2) -0.019(3)
C9 0.022(3) 0.059(4) 0.023(3) -0.007(3) 0.006(2) -0.010(3)
C10 0.019(3) 0.046(3) 0.016(2) -0.003(2) 0.0028(19) -0.002(2)
C11 0.023(3) 0.084(5) 0.017(2) -0.004(2) -0.003(2) -0.007(3)
C12 0.052(5) 0.088(6) 0.031(3) -0.018(4) 0.015(3) -0.040(4)
O1 0.050(3) 0.129(5) 0.058(3) -0.034(3) -0.009(3) -0.034(3)
O2 0.073(4) 0.069(4) 0.048(3) -0.026(3) 0.013(2) -0.031(3)
As1 0.0320(10) 0.210(3) 0.0579(11) 0.000 0.0138(8) 0.000
F1 0.068(6) 0.325(16) 0.092(6) 0.000 0.042(5) 0.000
F2 0.095(8) 0.52(3) 0.081(7) 0.000 0.015(6) 0.000
F3 0.095(8) 0.52(3) 0.081(7) 0.000 0.015(6) 0.000
O3 0.062(8) 0.089(10) 0.23(2) 0.086(11) -0.055(14) -0.029(8)
C16 0.088(18) 0.13(2) 0.22(3) 0.13(2) 0.078(18) 0.072(15)

loop_
_atom_type_symbol
_atom_type_description
_atom_type_scat_dispersion_real
_atom_type_scat_dispersion_imag
_atom_type_scat_source
C C 0.0033 0.0016 'International Tables Vol C Tables 4.2.6.8 and 6.1.1.4'
H H 0.0000 0.0000 'International Tables Vol C Tables 4.2.6.8 and 6.1.1.4'
Ag Ag -0.8971 1.1015 'International Tables Vol C Tables 4.2.6.8 and 6.1.1.4'
F F 0.0171 0.0103 'International Tables Vol C Tables 4.2.6.8 and 6.1.1.4'
N N 0.0061 0.0033 'International Tables Vol C Tables 4.2.6.8 and 6.1.1.4'
O O 0.0106 0.0060 'International Tables Vol C Tables 4.2.6.8 and 6.1.1.4'
As As 0.0499 2.0058 'International Tables Vol C Tables 4.2.6.8 and 6.1.1.4'

loop_
_geom_angle_atom_site_label_1
_geom_angle_atom_site_label_2
_geom_angle_atom_site_label_3
_geom_angle
_geom_angle_site_symmetry_1
_geom_angle_site_symmetry_3
_geom_angle_publ_flag
N2 C1 N1 121.7(7) . . ?
N2 C1 C5 119.0(6) . . ?
N1 C1 C5 119.3(6) . . ?
C1 N1 C2 122.3(6) . . ?
C1 N1 H1 118.9 . . ?
C2 N1 H1 118.9 . . ?
N1 C2 C3 109.7(6) . . ?
N1 C2 H2A 109.7 . . ?
C3 C2 H2A 109.7 . . ?
N1 C2 H2B 109.7 . . ?
C3 C2 H2B 109.7 . . ?
H2A C2 H2B 108.2 . . ?
C4 C3 C2 109.2(8) . . ?
C4 C3 H3A 109.8 . . ?
C2 C3 H3A 109.8 . . ?
C4 C3 H3B 109.8 . . ?
C2 C3 H3B 109.8 . . ?
H3A C3 H3B 108.3 . . ?
N2 C4 C3 110.1(7) . . ?
N2 C4 H4A 109.6 . . ?
C3 C4 H4A 109.6 . . ?
N2 C4 H4B 109.6 . . ?
C3 C4 H4B 109.6 . . ?
H4A C4 H4B 108.1 . . ?
C1 N2 C4 123.4(6) . . ?
C1 N2 H2 118.3 . . ?
C4 N2 H2 118.3 . . ?
C1 C5 C5 111.6(7) . 7_656 ?
C1 C5 H5A 109.3 . . ?
C5 C5 H5A 109.3 7_656 . ?
C1 C5 H5B 109.3 . . ?
C5 C5 H5B 109.3 7_656 . ?
H5A C5 H5B 108.0 . . ?
N3 Ag1 N3 110.2(2) 5 6 ?
N3 Ag1 N3 69.8(2) 5 2 ?
N3 Ag1 N3 180.0(3) 6 2 ?
N3 Ag1 N3 180.0 5 . ?
N3 Ag1 N3 69.8(2) 6 . ?
N3 Ag1 N3 110.2(2) 2 . ?
C6 N3 C10 117.6(4) . . ?
C6 N3 Ag1 124.7(3) . . ?
C10 N3 Ag1 117.6(4) . . ?
N3 C6 C7 123.6(5) . . ?
N3 C6 H6 118.2 . . ?
C7 C6 H6 118.2 . . ?
C8 C7 C6 120.3(6) . . ?
C8 C7 H7 119.9 . . ?
C6 C7 H7 119.9 . . ?
C7 C8 C9 117.9(5) . . ?
C7 C8 C12 118.5(6) . . ?
C9 C8 C12 123.6(6) . . ?
C10 C9 C8 117.8(5) . . ?
C10 C9 C11 118.3(6) . . ?
C8 C9 C11 123.9(5) . . ?
N3 C10 C9 122.7(5) . . ?
N3 C10 C10 117.5(3) . 6 ?
C9 C10 C10 119.8(3) . 6 ?
C11 C11 C9 121.9(3) 6 . ?
C11 C11 H11 119.0 6 . ?
C9 C11 H11 119.0 . . ?
O1 C12 O2 127.1(6) . . ?
O1 C12 C8 118.1(8) . . ?
O2 C12 C8 114.7(7) . . ?
C16 O3 O3 142.0(11) . 2_755 ?
O3 C16 C16 118.2(16) . 2_756 ?

loop_
_geom_bond_atom_site_label_1
_geom_bond_atom_site_label_2
_geom_bond_distance
_geom_bond_site_symmetry_2
_geom_bond_publ_flag
C1 N2 1.309(8) . ?
C1 N1 1.314(8) . ?
C1 C5 1.481(10) . ?
N1 C2 1.451(10) . ?
N1 H1 0.8800 . ?
C2 C3 1.521(11) . ?
C2 H2A 0.9900 . ?
C2 H2B 0.9900 . ?
C3 C4 1.520(12) . ?
C3 H3A 0.9900 . ?
C3 H3B 0.9900 . ?
C4 N2 1.452(11) . ?
C4 H4A 0.9900 . ?
C4 H4B 0.9900 . ?
N2 H2 0.8800 . ?
C5 C5 1.509(12) 7_656 ?
C5 H5A 0.9900 . ?
C5 H5B 0.9900 . ?
Ag1 N3 2.360(4) 5 ?
Ag1 N3 2.360(4) 6 ?
Ag1 N3 2.360(4) 2 ?
Ag1 N3 2.360(4) . ?
N3 C6 1.324(7) . ?
N3 C10 1.353(6) . ?
C6 C7 1.379(8) . ?
C6 H6 0.9500 . ?
C7 C8 1.371(8) . ?
C7 H7 0.9500 . ?
C8 C9 1.417(9) . ?
C8 C12 1.525(8) . ?
C9 C10 1.409(7) . ?
C9 C11 1.436(8) . ?
C10 C10 1.451(11) 6 ?
C11 C11 1.332(13) 6 ?
C11 H11 0.9500 . ?
C12 O1 1.228(9) . ?
C12 O2 1.252(10) . ?
As1 F2 1.594(11) . ?
As1 F2 1.595(11) 5_656 ?
As1 F3 1.648(18) . ?
As1 F3 1.648(18) 5_656 ?
As1 F1 1.670(7) 5_656 ?
As1 F1 1.670(7) . ?
O3 C16 1.46(3) . ?
